data_4031748
loop_
_publ_author_name
'Kondratov, Ivan S.'
'Bugera, Maksym Ya'
'Tolmachova, Nataliya A.'
'Posternak, Ganna G.'
'Daniliuc, Constantin G.'
'Haufe, G\"unter'

_publ_section_title
;
 Radical Reactions of Alkyl 2-Bromo-2,2-difluoroacetates with Vinyl
 Ethers: &quot;Omitted&quot; Examples and Application for the Synthesis of
 3,3-Difluoro-GABA.
;
_journal_issue 24
_journal_name_full 'The Journal of organic chemistry'
_journal_page_first 12258
_journal_page_last 12264
_journal_paper_doi 10.1021/acs.joc.5b02171
_journal_volume 80
_journal_year 2015
_chemical_formula_sum 'C4 H8 Cl F2 N O2'
_chemical_formula_weight 175.56
_chemical_name_systematic
; 
 ? 
;
_space_group_IT_number 14
_symmetry_cell_setting monoclinic
_symmetry_space_group_name_Hall '-P 2ybc'
_symmetry_space_group_name_H-M 'P 1 21/c 1'
_atom_sites_solution_hydrogens geom
_atom_sites_solution_primary direct
_atom_sites_solution_secondary difmap
_audit_creation_method SHELXL-97
_cell_angle_alpha 90.00
_cell_angle_beta 96.4550(10)
_cell_angle_gamma 90.00
_cell_formula_units_Z 4
_cell_length_a 4.77440(10)
_cell_length_b 16.1844(4)
_cell_length_c 8.8835(2)
_cell_measurement_reflns_used 1427
_cell_measurement_temperature 223(2)
_cell_measurement_theta_max 28.28
_cell_measurement_theta_min 4.08
_cell_volume 682.08(3)
_computing_cell_refinement 'Collect (Nonius B.V., 1998)'
_computing_data_collection 'Collect (Nonius B.V., 1998)'
_computing_data_reduction 'Denzo-SMN (Otwinowski & Minor, 1997)'
_computing_molecular_graphics 'XP (BrukerAXS, 2000)'
_computing_publication_material 'SHELXL-97 (Sheldrick, 1997)'
_computing_structure_refinement 'SHELXL-97 (Sheldrick, 1997)'
_computing_structure_solution 'SHELXS-97 (Sheldrick, 1990)'
_diffrn_ambient_temperature 223(2)
_diffrn_measured_fraction_theta_full 0.979
_diffrn_measured_fraction_theta_max 0.979
_diffrn_measurement_device_type 'Nonius KappaCCD APEXII'
_diffrn_measurement_method '\w and \f scans'
_diffrn_radiation_monochromator 'Montel mirror'
_diffrn_radiation_source 'rotating anode Nonius FR591'
_diffrn_radiation_type MoK\a
_diffrn_radiation_wavelength 0.71073
_diffrn_reflns_av_R_equivalents 0.021
_diffrn_reflns_av_sigmaI/netI 0.0256
_diffrn_reflns_limit_h_max 6
_diffrn_reflns_limit_h_min -6
_diffrn_reflns_limit_k_max 19
_diffrn_reflns_limit_k_min -21
_diffrn_reflns_limit_l_max 11
_diffrn_reflns_limit_l_min -11
_diffrn_reflns_number 4152
_diffrn_reflns_theta_full 28.29
_diffrn_reflns_theta_max 28.29
_diffrn_reflns_theta_min 4.30
_exptl_absorpt_coefficient_mu 0.538
_exptl_absorpt_correction_T_max 0.9482
_exptl_absorpt_correction_T_min 0.9237
_exptl_absorpt_correction_type multi-scan
_exptl_absorpt_process_details 'Denzo (Otwinowski, Borek, Majewski & Minor, 2003)'
_exptl_crystal_colour colourless
_exptl_crystal_density_diffrn 1.710
_exptl_crystal_density_method 'not measured'
_exptl_crystal_description plate
_exptl_crystal_F_000 360
_exptl_crystal_size_max 0.15
_exptl_crystal_size_mid 0.15
_exptl_crystal_size_min 0.10
_refine_diff_density_max 0.361
_refine_diff_density_min -0.215
_refine_diff_density_rms 0.043
_refine_ls_extinction_method none
_refine_ls_goodness_of_fit_ref 1.088
_refine_ls_hydrogen_treatment mixed
_refine_ls_matrix_type full
_refine_ls_number_parameters 107
_refine_ls_number_reflns 1661
_refine_ls_number_restraints 0
_refine_ls_restrained_S_all 1.088
_refine_ls_R_factor_all 0.0301
_refine_ls_R_factor_gt 0.0280
_refine_ls_shift/su_max 0.001
_refine_ls_shift/su_mean 0.000
_refine_ls_structure_factor_coef Fsqd
_refine_ls_weighting_details 'calc w=1/[\s^2^(Fo^2^)+(0.0269P)^2^+0.2871P] where P=(Fo^2^+2Fc^2^)/3'
_refine_ls_weighting_scheme calc
_refine_ls_wR_factor_gt 0.0716
_refine_ls_wR_factor_ref 0.0737
_reflns_number_gt 1552
_reflns_number_total 1661
_reflns_threshold_expression >2sigma(I)
_cod_data_source_file jo5b02171_si_001.cif
_cod_data_source_block haf6963
_cod_depositor_comments 'Adding full bibliography for 4031748.cif.'
_cod_original_sg_symbol_H-M P21/c
_cod_database_code 4031748

loop_
_symmetry_equiv_pos_as_xyz
'x, y, z'
'-x, y+1/2, -z+1/2'
'-x, -y, -z'
'x, -y-1/2, z-1/2'

loop_
_atom_site_label
_atom_site_type_symbol
_atom_site_fract_x
_atom_site_fract_y
_atom_site_fract_z
_atom_site_U_iso_or_equiv
_atom_site_adp_type
_atom_site_occupancy
_atom_site_symmetry_multiplicity
_atom_site_calc_flag
_atom_site_refinement_flags
Cl1 Cl 0.22324(7) 0.61115(2) 0.49811(3) 0.02961(11) Uani 1 1 d .
F1 F 0.59259(17) 0.31037(5) 0.85240(9) 0.0313(2) Uani 1 1 d .
F2 F 0.63595(16) 0.41640(5) 1.00288(9) 0.02769(19) Uani 1 1 d .
O1 O 0.1922(2) 0.43086(6) 1.18909(11) 0.0266(2) Uani 1 1 d .
O2 O 0.0412(2) 0.30658(6) 1.25422(12) 0.0306(2) Uani 1 1 d .
H01 H -0.037(4) 0.3322(13) 1.321(2) 0.052(6) Uiso 1 1 d .
N1 N 0.3508(2) 0.45576(7) 0.72116(13) 0.0243(2) Uani 1 1 d .
H02 H 0.466(4) 0.4936(12) 0.764(2) 0.039(5) Uiso 1 1 d .
H03 H 0.454(4) 0.4247(13) 0.658(2) 0.043(5) Uiso 1 1 d .
H04 H 0.224(4) 0.4833(13) 0.660(2) 0.047(5) Uiso 1 1 d .
C1 C 0.1835(2) 0.35646(8) 1.17364(13) 0.0216(2) Uani 1 1 d .
C2 C 0.3306(3) 0.30837(8) 1.05958(14) 0.0243(3) Uani 1 1 d .
H2A H 0.4889 0.2781 1.1137 0.029 Uiso 1 1 calc R
H2B H 0.1985 0.2675 1.0109 0.029 Uiso 1 1 calc R
C3 C 0.4404(2) 0.36030(8) 0.93813(13) 0.0212(2) Uani 1 1 d .
C4 C 0.2203(2) 0.40536(8) 0.83408(14) 0.0223(2) Uani 1 1 d .
H4A H 0.0908 0.3652 0.7813 0.027 Uiso 1 1 calc R
H4B H 0.1108 0.4414 0.8942 0.027 Uiso 1 1 calc R

loop_
_atom_site_aniso_label
_atom_site_aniso_U_11
_atom_site_aniso_U_22
_atom_site_aniso_U_33
_atom_site_aniso_U_23
_atom_site_aniso_U_13
_atom_site_aniso_U_12
Cl1 0.03415(19) 0.03329(19) 0.02250(18) 0.00056(11) 0.00802(12) 0.00301(12)
F1 0.0353(4) 0.0295(4) 0.0316(4) 0.0013(3) 0.0154(3) 0.0085(3)
F2 0.0229(4) 0.0325(4) 0.0268(4) 0.0022(3) -0.0010(3) -0.0059(3)
O1 0.0316(5) 0.0221(4) 0.0267(5) -0.0012(3) 0.0053(4) -0.0013(3)
O2 0.0401(5) 0.0254(5) 0.0293(5) 0.0020(4) 0.0176(4) -0.0015(4)
N1 0.0263(5) 0.0258(5) 0.0209(5) 0.0036(4) 0.0036(4) 0.0011(4)
C1 0.0213(5) 0.0250(6) 0.0180(5) 0.0026(4) 0.0006(4) -0.0004(4)
C2 0.0302(6) 0.0208(6) 0.0228(6) 0.0022(4) 0.0073(5) 0.0008(4)
C3 0.0220(5) 0.0211(5) 0.0210(6) -0.0008(4) 0.0049(4) 0.0003(4)
C4 0.0201(5) 0.0272(6) 0.0198(6) 0.0024(4) 0.0029(4) -0.0008(4)

loop_
_atom_type_symbol
_atom_type_description
_atom_type_scat_dispersion_real
_atom_type_scat_dispersion_imag
_atom_type_scat_source
C C 0.0033 0.0016 'International Tables Vol C Tables 4.2.6.8 and 6.1.1.4'
H H 0.0000 0.0000 'International Tables Vol C Tables 4.2.6.8 and 6.1.1.4'
N N 0.0061 0.0033 'International Tables Vol C Tables 4.2.6.8 and 6.1.1.4'
O O 0.0106 0.0060 'International Tables Vol C Tables 4.2.6.8 and 6.1.1.4'
F F 0.0171 0.0103 'International Tables Vol C Tables 4.2.6.8 and 6.1.1.4'
Cl Cl 0.1484 0.1585 'International Tables Vol C Tables 4.2.6.8 and 6.1.1.4'

loop_
_geom_angle_atom_site_label_1
_geom_angle_atom_site_label_2
_geom_angle_atom_site_label_3
_geom_angle
C1 O2 H01 112.1(14)
C4 N1 H02 112.1(12)
C4 N1 H03 113.7(12)
H02 N1 H03 106.8(17)
C4 N1 H04 112.4(13)
H02 N1 H04 105.6(18)
H03 N1 H04 105.6(17)
O1 C1 O2 124.09(11)
O1 C1 C2 125.08(11)
O2 C1 C2 110.83(10)
C3 C2 C1 114.70(10)
C3 C2 H2A 108.6
C1 C2 H2A 108.6
C3 C2 H2B 108.6
C1 C2 H2B 108.6
H2A C2 H2B 107.6
F1 C3 F2 104.06(9)
F1 C3 C4 108.70(10)
F2 C3 C4 109.24(10)
F1 C3 C2 108.49(10)
F2 C3 C2 109.98(10)
C4 C3 C2 115.72(10)
N1 C4 C3 111.33(10)
N1 C4 H4A 109.4
C3 C4 H4A 109.4
N1 C4 H4B 109.4
C3 C4 H4B 109.4
H4A C4 H4B 108.0

loop_
_geom_bond_atom_site_label_1
_geom_bond_atom_site_label_2
_geom_bond_distance
F1 C3 1.3731(13)
F2 C3 1.3806(14)
O1 C1 1.2121(15)
O2 C1 1.3171(15)
O2 H01 0.84(2)
N1 C4 1.4833(16)
N1 H02 0.88(2)
N1 H03 0.94(2)
N1 H04 0.89(2)
C1 C2 1.5119(17)
C2 C3 1.5075(16)
C2 H2A 0.9800
C2 H2B 0.9800
C3 C4 1.5074(17)
C4 H4A 0.9800
C4 H4B 0.9800

loop_
_geom_hbond_atom_site_label_D
_geom_hbond_atom_site_label_H
_geom_hbond_atom_site_label_A
_geom_hbond_distance_DH
_geom_hbond_distance_HA
_geom_hbond_distance_DA
_geom_hbond_angle_DHA
_geom_hbond_site_symmetry_A
O2 H01 Cl1 0.84(2) 2.13(2) 2.9720(11) 175(2) 3_567
N1 H02 O1 0.88(2) 2.04(2) 2.8936(15) 161.5(17) 3_667
N1 H02 F2 0.88(2) 2.62(2) 3.2031(14) 124.6(15) 3_667
N1 H03 Cl1 0.94(2) 2.26(2) 3.1613(12) 161.6(16) 3_666
N1 H04 Cl1 0.89(2) 2.86(2) 3.3583(12) 117.0(15) 3_566
N1 H04 Cl1 0.89(2) 2.52(2) 3.2172(11) 135.9(16) .

loop_
_geom_torsion_atom_site_label_1
_geom_torsion_atom_site_label_2
_geom_torsion_atom_site_label_3
_geom_torsion_atom_site_label_4
_geom_torsion
O1 C1 C2 C3 -13.42(18)
O2 C1 C2 C3 166.08(11)
C1 C2 C3 F1 173.96(10)
C1 C2 C3 F2 60.74(13)
C1 C2 C3 C4 -63.61(15)
F1 C3 C4 N1 -58.83(13)
F2 C3 C4 N1 54.12(13)
C2 C3 C4 N1 178.86(10)
